data_4073650
loop_
_publ_author_name
'Ionkin, Alex S.'
'Marshall, William J.'
'Fish, Brian M.'
'Schiffhauer, Matthew F.'
'Davidson, Fredric'
'McEwen, Charles N.'
'Keys, Dalen E.'

_publ_section_title
;
 Aromatic 1H-[1,2]Diphosphole with a Planar Tricoordinated Phosphorus,
 Plus \h2-Coordination Mode between Ruthenium(0) and a
 Phosphaalkene&#x2020;
;
_journal_issue 20
_journal_name_full Organometallics
_journal_page_first 5050
_journal_paper_doi 10.1021/om7005084
_journal_volume 26
_journal_year 2007
_chemical_formula_sum 'C51.5 H78 N2 O2 P2 Ru'
_chemical_formula_weight 920.17
_chemical_name_systematic
;
 ?
;
_space_group_IT_number 2
_symmetry_cell_setting triclinic
_symmetry_space_group_name_Hall '-P 1'
_symmetry_space_group_name_H-M 'P -1'
_atom_sites_solution_hydrogens geom
_atom_sites_solution_primary direct
_atom_sites_solution_secondary difmap
_audit_creation_method SHELXL-97
_cell_angle_alpha 106.128(5)
_cell_angle_beta 107.568(5)
_cell_angle_gamma 95.599(5)
_cell_formula_units_Z 2
_cell_length_a 10.419(4)
_cell_length_b 15.628(5)
_cell_length_c 17.189(6)
_cell_measurement_temperature 293(2)
_cell_volume 2512.5(15)
_computing_cell_refinement 'Bruker XSCANS'
_computing_data_collection 'Bruker XSCANS'
_computing_data_reduction 'Bruker SHELXTL'
_computing_molecular_graphics 'Bruker SHELXTL'
_computing_publication_material 'Bruker SHELXTL'
_computing_structure_refinement 'SHELXL-97 (Sheldrick, 1997)'
_computing_structure_solution 'SHELXS-97 (Sheldrick, 1990)'
_diffrn_ambient_temperature 293(2)
_diffrn_measured_fraction_theta_full 0.992
_diffrn_measured_fraction_theta_max 0.992
_diffrn_measurement_device_type 'Bruker P4'
_diffrn_measurement_method '\w scans'
_diffrn_radiation_monochromator graphite
_diffrn_radiation_source 'fine-focus sealed tube'
_diffrn_radiation_type MoK\a
_diffrn_radiation_wavelength 0.71073
_diffrn_reflns_av_R_equivalents 0.0657
_diffrn_reflns_av_sigmaI/netI 0.0811
_diffrn_reflns_limit_h_max 13
_diffrn_reflns_limit_h_min -13
_diffrn_reflns_limit_k_max 20
_diffrn_reflns_limit_k_min -19
_diffrn_reflns_limit_l_max 22
_diffrn_reflns_limit_l_min -22
_diffrn_reflns_number 35485
_diffrn_reflns_theta_full 27.55
_diffrn_reflns_theta_max 27.55
_diffrn_reflns_theta_min 2.05
_exptl_absorpt_coefficient_mu 0.414
_exptl_absorpt_correction_type none
_exptl_crystal_colour gold
_exptl_crystal_density_diffrn 1.216
_exptl_crystal_density_method 'not measured'
_exptl_crystal_description flatneedle
_exptl_crystal_F_000 982
_exptl_crystal_size_max 0.500
_exptl_crystal_size_mid 0.120
_exptl_crystal_size_min 0.030
_refine_diff_density_max 0.861
_refine_diff_density_min -0.775
_refine_diff_density_rms 0.090
_refine_ls_extinction_method none
_refine_ls_goodness_of_fit_ref 1.054
_refine_ls_hydrogen_treatment riding
_refine_ls_matrix_type full
_refine_ls_number_parameters 566
_refine_ls_number_reflns 11533
_refine_ls_number_restraints 0
_refine_ls_restrained_S_all 1.054
_refine_ls_R_factor_all 0.0737
_refine_ls_R_factor_gt 0.0466
_refine_ls_shift/su_max 0.002
_refine_ls_shift/su_mean 0.000
_refine_ls_structure_factor_coef Fsqd
_refine_ls_weighting_details 'calc w=1/[\s^2^(Fo^2^)+(0.0431P)^2^+0.0000P] where P=(Fo^2^+2Fc^2^)/3'
_refine_ls_weighting_scheme calc
_refine_ls_wR_factor_gt 0.0976
_refine_ls_wR_factor_ref 0.1099
_reflns_number_gt 8352
_reflns_number_total 11533
_reflns_threshold_expression >2sigma(I)
_cod_data_source_file om7005084-file002.cif
_cod_data_source_block 06276
_cod_depositor_comments
;
The following automatic conversions were performed:

'_symmetry_cell_setting' value 'Triclinic' changed to 'triclinic'
according to /home/saulius/struct/CIF-dictionaries/cif_core.dic
dictionary named 'cif_core.dic' version 2.4.1 from 2010-06-29.

Automatic conversion script
Id: cif_fix_values 1715 2011-07-08 13:25:40Z adriana 
;
_cod_original_sg_symbol_H-M P-1
_cod_original_formula_sum 'C51.50 H78 N2 O2 P2 Ru'
_cod_database_code 4073650

loop_
_symmetry_equiv_pos_as_xyz
'x, y, z'
'-x, -y, -z'

loop_
_atom_site_label
_atom_site_type_symbol
_atom_site_fract_x
_atom_site_fract_y
_atom_site_fract_z
_atom_site_U_iso_or_equiv
_atom_site_adp_type
_atom_site_occupancy
_atom_site_symmetry_multiplicity
_atom_site_calc_flag
_atom_site_refinement_flags
Ru1 Ru 0.92290(2) 0.214518(15) 0.079654(14) 0.01902(7) Uani 1 1 d .
P1 P 0.82594(7) 0.22378(5) -0.06212(5) 0.01945(16) Uani 1 1 d .
O1 O 0.6789(2) 0.22056(17) 0.13775(15) 0.0431(6) Uani 1 1 d .
N1 N 1.1615(3) 0.16267(17) -0.09058(15) 0.0274(6) Uani 1 1 d .
C1 C 0.7741(3) 0.2208(2) 0.11681(18) 0.0250(7) Uani 1 1 d .
P2 P 1.08083(8) 0.34195(5) 0.19912(5) 0.02100(17) Uani 1 1 d .
O2 O 0.9343(3) 0.02199(15) 0.08535(16) 0.0473(6) Uani 1 1 d .
N2 N 1.0944(2) 0.19815(15) 0.03262(14) 0.0205(5) Uani 1 1 d .
C2 C 0.9275(3) 0.0946(2) 0.08339(18) 0.0264(7) Uani 1 1 d .
C3 C 0.9282(3) 0.15286(19) -0.11453(17) 0.0215(6) Uani 1 1 d .
H3A H 0.8894 0.0895 -0.1242 0.026 Uiso 1 1 calc R
C4 C 0.9541(3) 0.1551(2) -0.19735(18) 0.0294(7) Uani 1 1 d .
H4A H 0.8837 0.1123 -0.2482 0.035 Uiso 1 1 calc R
H4B H 0.9580 0.2155 -0.2025 0.035 Uiso 1 1 calc R
C5 C 1.0942(3) 0.1271(2) -0.18410(19) 0.0325(7) Uani 1 1 d .
H5A H 1.0838 0.0616 -0.2053 0.039 Uiso 1 1 calc R
H5B H 1.1454 0.1542 -0.2129 0.039 Uiso 1 1 calc R
C6 C 1.0698(3) 0.17390(18) -0.04962(18) 0.0213(6) Uani 1 1 d .
C7 C 1.3006(3) 0.1573(2) -0.0452(2) 0.0369(8) Uani 1 1 d .
H7A H 1.3621 0.1752 -0.0730 0.044 Uiso 1 1 calc R
H7B H 1.3053 0.0956 -0.0453 0.044 Uiso 1 1 calc R
C8 C 1.3413(3) 0.2210(3) 0.0463(2) 0.0429(9) Uani 1 1 d .
H8A H 1.3494 0.2833 0.0461 0.051 Uiso 1 1 calc R
H8B H 1.4302 0.2139 0.0803 0.051 Uiso 1 1 calc R
C9 C 1.2361(3) 0.2017(2) 0.0870(2) 0.0339(8) Uani 1 1 d .
H9A H 1.2416 0.1441 0.0975 0.041 Uiso 1 1 calc R
H9B H 1.2581 0.2487 0.1422 0.041 Uiso 1 1 calc R
C10 C 0.9119(3) 0.33830(18) -0.05224(18) 0.0227(6) Uani 1 1 d .
H10A H 0.9565 0.3327 -0.0950 0.027 Uiso 1 1 calc R
H10B H 0.8438 0.3757 -0.0631 0.027 Uiso 1 1 calc R
C11 C 1.0194(3) 0.38407(19) 0.03879(18) 0.0246(6) Uani 1 1 d .
H11A H 1.1052 0.3641 0.0406 0.029 Uiso 1 1 calc R
H11B H 1.0360 0.4494 0.0512 0.029 Uiso 1 1 calc R
C12 C 0.9716(3) 0.36112(19) 0.10668(18) 0.0228(6) Uani 1 1 d .
H12 H 0.904(3) 0.3845(19) 0.1130(18) 0.024(8) Uiso 1 1 d .
C13 C 0.6642(3) 0.20210(19) -0.15536(18) 0.0229(6) Uani 1 1 d .
C14 C 0.6186(3) 0.11633(19) -0.22247(19) 0.0264(7) Uani 1 1 d .
C15 C 0.5672(3) 0.1171(2) -0.30696(19) 0.0307(7) Uani 1 1 d .
H15A H 0.5446 0.0620 -0.3513 0.037 Uiso 1 1 calc R
C16 C 0.5474(3) 0.1949(2) -0.32921(19) 0.0281(7) Uani 1 1 d .
C17 C 0.5568(3) 0.2717(2) -0.26133(19) 0.0285(7) Uani 1 1 d .
H17A H 0.5276 0.3221 -0.2742 0.034 Uiso 1 1 calc R
C18 C 0.6077(3) 0.27659(19) -0.17525(18) 0.0241(6) Uani 1 1 d .
C19 C 0.5988(3) 0.02195(19) -0.20859(19) 0.0289(7) Uani 1 1 d .
C20 C 0.6328(3) 0.0275(2) -0.11392(19) 0.0310(7) Uani 1 1 d .
H20A H 0.7307 0.0407 -0.0859 0.046 Uiso 1 1 calc R
H20B H 0.5950 -0.0296 -0.1110 0.046 Uiso 1 1 calc R
H20C H 0.5941 0.0747 -0.0856 0.046 Uiso 1 1 calc R
C21 C 0.6754(4) -0.0444(2) -0.2515(2) 0.0389(8) Uani 1 1 d .
H21A H 0.7725 -0.0239 -0.2218 0.058 Uiso 1 1 calc R
H21B H 0.6538 -0.0472 -0.3107 0.058 Uiso 1 1 calc R
H21C H 0.6478 -0.1037 -0.2490 0.058 Uiso 1 1 calc R
C22 C 0.4432(3) -0.0180(2) -0.2518(2) 0.0433(9) Uani 1 1 d .
H22A H 0.4161 -0.0264 -0.3124 0.065 Uiso 1 1 calc R
H22B H 0.3932 0.0231 -0.2263 0.065 Uiso 1 1 calc R
H22C H 0.4236 -0.0755 -0.2435 0.065 Uiso 1 1 calc R
C23 C 0.5067(3) 0.1929(2) -0.42303(19) 0.0346(8) Uani 1 1 d .
C24 C 0.6274(4) 0.1702(3) -0.4541(2) 0.0556(11) Uani 1 1 d .
H24A H 0.6043 0.1675 -0.5133 0.083 Uiso 1 1 calc R
H24B H 0.6451 0.1125 -0.4489 0.083 Uiso 1 1 calc R
H24C H 0.7078 0.2165 -0.4193 0.083 Uiso 1 1 calc R
C25 C 0.3791(4) 0.1198(2) -0.4797(2) 0.0489(10) Uani 1 1 d .
H25A H 0.3037 0.1328 -0.4602 0.073 Uiso 1 1 calc R
H25B H 0.3969 0.0616 -0.4761 0.073 Uiso 1 1 calc R
H25C H 0.3563 0.1188 -0.5384 0.073 Uiso 1 1 calc R
C26 C 0.4783(4) 0.2838(2) -0.4334(2) 0.0492(10) Uani 1 1 d .
H26A H 0.4040 0.2991 -0.4137 0.074 Uiso 1 1 calc R
H26B H 0.4540 0.2793 -0.4931 0.074 Uiso 1 1 calc R
H26C H 0.5591 0.3302 -0.4000 0.074 Uiso 1 1 calc R
C27 C 0.5728(3) 0.3545(2) -0.11059(19) 0.0277(7) Uani 1 1 d .
C28 C 0.4142(3) 0.3397(2) -0.1452(2) 0.0417(9) Uani 1 1 d .
H28A H 0.3839 0.3793 -0.1037 0.062 Uiso 1 1 calc R
H28B H 0.3758 0.2777 -0.1549 0.062 Uiso 1 1 calc R
H28C H 0.3847 0.3528 -0.1985 0.062 Uiso 1 1 calc R
C29 C 0.6286(4) 0.4507(2) -0.1081(2) 0.0389(8) Uani 1 1 d .
H29A H 0.5877 0.4940 -0.0767 0.058 Uiso 1 1 calc R
H29B H 0.6062 0.4527 -0.1659 0.058 Uiso 1 1 calc R
H29C H 0.7265 0.4654 -0.0802 0.058 Uiso 1 1 calc R
C30 C 0.6111(3) 0.3484(2) -0.01953(19) 0.0321(7) Uani 1 1 d .
H30A H 0.5693 0.3896 0.0132 0.048 Uiso 1 1 calc R
H30B H 0.7091 0.3643 0.0080 0.048 Uiso 1 1 calc R
H30C H 0.5789 0.2875 -0.0225 0.048 Uiso 1 1 calc R
C31 C 0.9904(3) 0.38008(19) 0.27750(17) 0.0209(6) Uani 1 1 d .
C32 C 0.9556(3) 0.32325(19) 0.32237(18) 0.0237(6) Uani 1 1 d .
C33 C 0.8399(3) 0.3330(2) 0.34690(19) 0.0273(7) Uani 1 1 d .
H33A H 0.8138 0.2938 0.3738 0.033 Uiso 1 1 calc R
C34 C 0.7620(3) 0.3982(2) 0.33332(19) 0.0282(7) Uani 1 1 d .
C35 C 0.8162(3) 0.4640(2) 0.30527(19) 0.0283(7) Uani 1 1 d .
H35A H 0.7727 0.5127 0.3020 0.034 Uiso 1 1 calc R
C36 C 0.9333(3) 0.45998(19) 0.28185(18) 0.0242(6) Uani 1 1 d .
C37 C 1.0345(3) 0.2519(2) 0.35037(19) 0.0279(7) Uani 1 1 d .
C38 C 1.1718(3) 0.2501(3) 0.3349(2) 0.0419(9) Uani 1 1 d .
H38A H 1.1550 0.2267 0.2741 0.063 Uiso 1 1 calc R
H38B H 1.2205 0.2118 0.3631 0.063 Uiso 1 1 calc R
H38C H 1.2258 0.3106 0.3579 0.063 Uiso 1 1 calc R
C39 C 0.9465(4) 0.1561(2) 0.3076(2) 0.0400(9) Uani 1 1 d .
H39A H 0.8669 0.1536 0.3247 0.060 Uiso 1 1 calc R
H39B H 0.9992 0.1134 0.3253 0.060 Uiso 1 1 calc R
H39C H 0.9181 0.1410 0.2461 0.060 Uiso 1 1 calc R
C40 C 1.0704(4) 0.2761(2) 0.44862(19) 0.0383(8) Uani 1 1 d .
H40A H 0.9874 0.2689 0.4616 0.058 Uiso 1 1 calc R
H40B H 1.1189 0.3380 0.4764 0.058 Uiso 1 1 calc R
H40C H 1.1272 0.2366 0.4691 0.058 Uiso 1 1 calc R
C41 C 0.6284(3) 0.3995(2) 0.3525(2) 0.0357(8) Uani 1 1 d .
C42 C 0.5441(4) 0.3040(3) 0.3214(3) 0.0738(14) Uani 1 1 d .
H42A H 0.4579 0.3066 0.3305 0.111 Uiso 1 1 calc R
H42B H 0.5932 0.2684 0.3529 0.111 Uiso 1 1 calc R
H42C H 0.5278 0.2766 0.2610 0.111 Uiso 1 1 calc R
C43 C 0.6593(5) 0.4388(4) 0.4486(3) 0.117(3) Uani 1 1 d .
H43A H 0.7036 0.5015 0.4684 0.176 Uiso 1 1 calc R
H43B H 0.7186 0.4057 0.4778 0.176 Uiso 1 1 calc R
H43C H 0.5751 0.4342 0.4606 0.176 Uiso 1 1 calc R
C44 C 0.5384(5) 0.4516(5) 0.3049(5) 0.136(3) Uani 1 1 d .
H44A H 0.5785 0.5153 0.3296 0.204 Uiso 1 1 calc R
H44B H 0.4489 0.4418 0.3095 0.204 Uiso 1 1 calc R
H44C H 0.5303 0.4311 0.2453 0.204 Uiso 1 1 calc R
C45 C 0.9966(3) 0.5493(2) 0.2722(2) 0.0306(7) Uani 1 1 d .
C46 C 1.0130(4) 0.6266(2) 0.3556(2) 0.0517(10) Uani 1 1 d .
H46A H 1.0617 0.6820 0.3557 0.078 Uiso 1 1 calc R
H46B H 1.0635 0.6111 0.4049 0.078 Uiso 1 1 calc R
H46C H 0.9239 0.6345 0.3581 0.078 Uiso 1 1 calc R
C47 C 0.9033(4) 0.5720(2) 0.1963(2) 0.0407(9) Uani 1 1 d .
H47A H 0.9062 0.5324 0.1433 0.061 Uiso 1 1 calc R
H47B H 0.9341 0.6339 0.2015 0.061 Uiso 1 1 calc R
H47C H 0.8108 0.5640 0.1964 0.061 Uiso 1 1 calc R
C48 C 1.1416(3) 0.5538(2) 0.2668(2) 0.0387(8) Uani 1 1 d .
H48A H 1.1371 0.5127 0.2124 0.058 Uiso 1 1 calc R
H48B H 1.1998 0.5370 0.3129 0.058 Uiso 1 1 calc R
H48C H 1.1784 0.6146 0.2716 0.058 Uiso 1 1 calc R
C50 C 0.0512(7) 0.1310(4) 0.6007(4) 0.0894(17) Uani 1 1 d .
C51 C 0.0093(12) 0.0488(7) 0.5327(7) 0.070(3) Uani 0.50 1 d P
C52 C 0.0947(6) -0.0233(4) 0.5444(4) 0.0716(14) Uani 1 1 d .
C53 C -0.0547(11) 0.1043(7) 0.5220(9) 0.076(3) Uani 0.50 1 d P
C54 C 0.1306(12) 0.0555(8) 0.6091(7) 0.081(3) Uani 0.50 1 d P

loop_
_atom_site_aniso_label
_atom_site_aniso_U_11
_atom_site_aniso_U_22
_atom_site_aniso_U_33
_atom_site_aniso_U_23
_atom_site_aniso_U_13
_atom_site_aniso_U_12
Ru1 0.01788(13) 0.02112(12) 0.01944(13) 0.00880(9) 0.00599(10) 0.00494(9)
P1 0.0187(4) 0.0202(4) 0.0190(4) 0.0081(3) 0.0042(3) 0.0040(3)
O1 0.0226(12) 0.0680(17) 0.0424(14) 0.0177(13) 0.0162(11) 0.0091(12)
N1 0.0249(14) 0.0343(15) 0.0262(14) 0.0097(11) 0.0132(12) 0.0062(12)
C1 0.0225(16) 0.0279(16) 0.0223(15) 0.0099(13) 0.0034(13) 0.0037(13)
P2 0.0177(4) 0.0253(4) 0.0197(4) 0.0077(3) 0.0056(3) 0.0038(3)
O2 0.0694(18) 0.0257(12) 0.0582(16) 0.0221(12) 0.0282(14) 0.0160(12)
N2 0.0172(12) 0.0236(12) 0.0201(12) 0.0084(10) 0.0040(10) 0.0053(10)
C2 0.0297(18) 0.0318(17) 0.0215(15) 0.0105(13) 0.0120(14) 0.0080(14)
C3 0.0239(16) 0.0206(14) 0.0203(15) 0.0066(12) 0.0081(13) 0.0044(12)
C4 0.0370(19) 0.0319(17) 0.0212(15) 0.0090(13) 0.0113(14) 0.0099(15)
C5 0.0332(19) 0.0419(19) 0.0274(17) 0.0117(15) 0.0175(15) 0.0066(15)
C6 0.0228(16) 0.0174(14) 0.0265(16) 0.0088(12) 0.0105(13) 0.0046(12)
C7 0.0232(18) 0.052(2) 0.040(2) 0.0140(17) 0.0170(16) 0.0102(16)
C8 0.0198(18) 0.063(2) 0.039(2) 0.0063(18) 0.0096(16) 0.0071(17)
C9 0.0253(18) 0.048(2) 0.0267(17) 0.0091(15) 0.0080(14) 0.0137(16)
C10 0.0253(16) 0.0240(15) 0.0230(15) 0.0124(12) 0.0092(13) 0.0067(13)
C11 0.0243(16) 0.0206(15) 0.0273(16) 0.0093(13) 0.0062(13) 0.0020(13)
C12 0.0235(17) 0.0223(15) 0.0233(16) 0.0074(12) 0.0088(13) 0.0053(13)
C13 0.0197(15) 0.0224(15) 0.0258(16) 0.0106(12) 0.0043(13) 0.0042(12)
C14 0.0231(16) 0.0244(15) 0.0287(16) 0.0108(13) 0.0027(14) 0.0049(13)
C15 0.0329(18) 0.0228(16) 0.0241(16) 0.0019(13) -0.0013(14) 0.0032(14)
C16 0.0236(17) 0.0315(17) 0.0231(16) 0.0116(13) -0.0015(13) 0.0015(14)
C17 0.0296(18) 0.0228(15) 0.0284(17) 0.0107(13) 0.0012(14) 0.0052(13)
C18 0.0178(15) 0.0257(15) 0.0268(16) 0.0115(13) 0.0028(13) 0.0021(12)
C19 0.0315(18) 0.0206(15) 0.0265(16) 0.0077(13) 0.0000(14) 0.0013(13)
C20 0.0318(18) 0.0243(16) 0.0356(18) 0.0142(14) 0.0067(15) 0.0020(14)
C21 0.051(2) 0.0238(16) 0.0321(18) 0.0068(14) 0.0026(17) 0.0067(16)
C22 0.034(2) 0.0345(19) 0.047(2) 0.0158(17) -0.0045(17) -0.0049(16)
C23 0.036(2) 0.0380(19) 0.0234(16) 0.0149(15) -0.0012(15) 0.0020(16)
C24 0.061(3) 0.068(3) 0.044(2) 0.025(2) 0.022(2) 0.012(2)
C25 0.054(2) 0.047(2) 0.0295(19) 0.0144(17) -0.0066(18) 0.0014(19)
C26 0.066(3) 0.041(2) 0.0292(19) 0.0189(17) -0.0032(18) 0.0021(19)
C27 0.0223(16) 0.0289(16) 0.0305(17) 0.0106(14) 0.0050(14) 0.0092(13)
C28 0.0296(19) 0.055(2) 0.041(2) 0.0184(18) 0.0066(16) 0.0210(17)
C29 0.049(2) 0.0277(17) 0.043(2) 0.0121(15) 0.0160(18) 0.0152(16)
C30 0.0250(17) 0.0391(19) 0.0329(18) 0.0109(15) 0.0099(15) 0.0125(15)
C31 0.0151(14) 0.0261(15) 0.0189(14) 0.0060(12) 0.0037(12) 0.0040(12)
C32 0.0255(16) 0.0266(15) 0.0197(15) 0.0084(12) 0.0079(13) 0.0056(13)
C33 0.0297(18) 0.0297(16) 0.0282(17) 0.0146(14) 0.0127(14) 0.0070(14)
C34 0.0277(17) 0.0323(17) 0.0302(17) 0.0115(14) 0.0152(14) 0.0096(14)
C35 0.0292(18) 0.0264(16) 0.0350(18) 0.0112(14) 0.0162(15) 0.0104(14)
C36 0.0246(16) 0.0253(15) 0.0202(15) 0.0054(12) 0.0064(13) 0.0031(13)
C37 0.0295(17) 0.0378(18) 0.0240(16) 0.0163(14) 0.0115(14) 0.0143(15)
C38 0.034(2) 0.066(2) 0.045(2) 0.0356(19) 0.0181(17) 0.0307(19)
C39 0.055(2) 0.0361(19) 0.0359(19) 0.0186(16) 0.0161(18) 0.0185(18)
C40 0.041(2) 0.055(2) 0.0274(17) 0.0227(16) 0.0117(16) 0.0209(18)
C41 0.0302(19) 0.0352(18) 0.051(2) 0.0170(17) 0.0228(17) 0.0125(15)
C42 0.043(3) 0.073(3) 0.111(4) 0.020(3) 0.042(3) 0.009(2)
C43 0.068(4) 0.169(6) 0.081(4) -0.032(4) 0.057(3) -0.012(4)
C44 0.063(3) 0.201(7) 0.270(9) 0.194(7) 0.108(5) 0.088(4)
C45 0.0354(19) 0.0218(15) 0.0371(18) 0.0067(14) 0.0194(16) 0.0024(14)
C46 0.060(3) 0.032(2) 0.057(2) -0.0047(18) 0.034(2) -0.0025(18)
C47 0.049(2) 0.0305(18) 0.053(2) 0.0211(17) 0.0231(19) 0.0119(17)
C48 0.035(2) 0.0282(17) 0.049(2) 0.0051(16) 0.0184(17) -0.0049(15)
C50 0.129(5) 0.096(4) 0.076(4) 0.049(4) 0.059(4) 0.031(4)
C51 0.104(8) 0.078(7) 0.074(7) 0.052(6) 0.065(7) 0.029(7)
C52 0.090(4) 0.090(4) 0.082(4) 0.061(3) 0.056(3) 0.045(3)
C53 0.086(8) 0.073(7) 0.143(11) 0.081(8) 0.087(8) 0.053(6)
C54 0.114(9) 0.100(8) 0.081(7) 0.054(7) 0.072(7) 0.058(7)

loop_
_atom_type_symbol
_atom_type_description
_atom_type_scat_dispersion_real
_atom_type_scat_dispersion_imag
_atom_type_scat_source
C C 0.0033 0.0016 'International Tables Vol C Tables 4.2.6.8 and 6.1.1.4'
H H 0.0000 0.0000 'International Tables Vol C Tables 4.2.6.8 and 6.1.1.4'
N N 0.0061 0.0033 'International Tables Vol C Tables 4.2.6.8 and 6.1.1.4'
O O 0.0106 0.0060 'International Tables Vol C Tables 4.2.6.8 and 6.1.1.4'
P P 0.1023 0.0942 'International Tables Vol C Tables 4.2.6.8 and 6.1.1.4'
Ru Ru -1.2594 0.8363 'International Tables Vol C Tables 4.2.6.8 and 6.1.1.4'

loop_
_geom_angle_atom_site_label_1
_geom_angle_atom_site_label_2
_geom_angle_atom_site_label_3
_geom_angle
_geom_angle_site_symmetry_1
_geom_angle_site_symmetry_3
C1 Ru1 C2 92.44(13) . .
C1 Ru1 N2 176.51(11) . .
C2 Ru1 N2 84.42(11) . .
C1 Ru1 C12 93.17(12) . .
C2 Ru1 C12 163.62(12) . .
N2 Ru1 C12 90.26(10) . .
C1 Ru1 P1 101.09(9) . .
C2 Ru1 P1 114.44(9) . .
N2 Ru1 P1 78.89(6) . .
C12 Ru1 P1 79.48(8) . .
C1 Ru1 P2 96.69(9) . .
C2 Ru1 P2 119.22(9) . .
N2 Ru1 P2 86.21(7) . .
C12 Ru1 P2 44.76(8) . .
P1 Ru1 P2 122.17(3) . .
C3 P1 C10 99.74(13) . .
C3 P1 C13 100.75(13) . .
C10 P1 C13 102.16(13) . .
C3 P1 Ru1 98.18(9) . .
C10 P1 Ru1 103.25(9) . .
C13 P1 Ru1 145.04(10) . .
C6 N1 C7 120.5(2) . .
C6 N1 C5 111.7(2) . .
C7 N1 C5 124.6(2) . .
O1 C1 Ru1 176.9(3) . .
C12 P2 C31 101.02(14) . .
C12 P2 Ru1 59.99(10) . .
C31 P2 Ru1 106.86(9) . .
C6 N2 C9 116.2(2) . .
C6 N2 Ru1 118.73(19) . .
C9 N2 Ru1 124.66(18) . .
O2 C2 Ru1 177.8(3) . .
C6 C3 C4 103.3(2) . .
C6 C3 P1 106.69(18) . .
C4 C3 P1 125.7(2) . .
C5 C4 C3 102.1(2) . .
N1 C5 C4 102.9(2) . .
N2 C6 N1 127.5(3) . .
N2 C6 C3 123.0(3) . .
N1 C6 C3 109.5(2) . .
N1 C7 C8 107.4(3) . .
C7 C8 C9 111.1(3) . .
N2 C9 C8 112.8(3) . .
C11 C10 P1 110.37(18) . .
C12 C11 C10 111.4(2) . .
C11 C12 P2 124.3(2) . .
C11 C12 Ru1 111.47(19) . .
P2 C12 Ru1 75.25(11) . .
C14 C13 C18 116.7(3) . .
C14 C13 P1 120.3(2) . .
C18 C13 P1 120.2(2) . .
C15 C14 C13 117.3(3) . .
C15 C14 C19 116.7(3) . .
C13 C14 C19 125.1(3) . .
C16 C15 C14 124.1(3) . .
C15 C16 C17 115.2(3) . .
C15 C16 C23 121.4(3) . .
C17 C16 C23 123.2(3) . .
C18 C17 C16 123.2(3) . .
C17 C18 C13 118.1(3) . .
C17 C18 C27 115.9(2) . .
C13 C18 C27 125.0(3) . .
C20 C19 C21 110.0(3) . .
C20 C19 C22 105.3(3) . .
C21 C19 C22 108.2(3) . .
C20 C19 C14 114.1(2) . .
C21 C19 C14 113.2(3) . .
C22 C19 C14 105.4(2) . .
C25 C23 C26 108.4(3) . .
C25 C23 C16 110.8(3) . .
C26 C23 C16 112.6(3) . .
C25 C23 C24 108.9(3) . .
C26 C23 C24 108.6(3) . .
C16 C23 C24 107.5(3) . .
C30 C27 C29 110.7(3) . .
C30 C27 C28 105.6(3) . .
C29 C27 C28 107.1(3) . .
C30 C27 C18 113.9(2) . .
C29 C27 C18 114.1(3) . .
C28 C27 C18 104.6(2) . .
C32 C31 C36 117.9(2) . .
C32 C31 P2 121.0(2) . .
C36 C31 P2 120.1(2) . .
C33 C32 C31 117.8(3) . .
C33 C32 C37 115.2(3) . .
C31 C32 C37 126.9(3) . .
C34 C33 C32 123.6(3) . .
C33 C34 C35 116.1(3) . .
C33 C34 C41 121.5(3) . .
C35 C34 C41 122.4(3) . .
C34 C35 C36 122.8(3) . .
C35 C36 C31 118.3(3) . .
C35 C36 C45 114.9(3) . .
C31 C36 C45 126.5(3) . .
C39 C37 C38 108.4(3) . .
C39 C37 C40 108.1(3) . .
C38 C37 C40 105.6(3) . .
C39 C37 C32 111.6(3) . .
C38 C37 C32 115.4(3) . .
C40 C37 C32 107.3(2) . .
C44 C41 C43 110.8(4) . .
C44 C41 C42 105.4(4) . .
C43 C41 C42 108.3(4) . .
C44 C41 C34 111.6(3) . .
C43 C41 C34 110.0(3) . .
C42 C41 C34 110.7(3) . .
C47 C45 C48 109.0(3) . .
C47 C45 C46 107.7(3) . .
C48 C45 C46 105.0(3) . .
C47 C45 C36 112.6(3) . .
C48 C45 C36 115.6(3) . .
C46 C45 C36 106.4(3) . .
C53 C50 C51 49.5(6) . .
C53 C50 C54 110.9(7) . .
C51 C50 C54 61.4(7) . .
C53 C51 C52 65.4(10) . 2_556
C53 C51 C50 64.7(9) . .
C52 C51 C50 130.1(9) 2_556 .
C53 C51 C54 128.0(14) . .
C52 C51 C54 166.5(10) 2_556 .
C50 C51 C54 63.3(8) . .
C53 C51 C52 178.1(9) . .
C52 C51 C52 113.9(8) 2_556 .
C50 C51 C52 116.0(10) . .
C54 C51 C52 52.7(6) . .
C53 C51 C51 127.3(17) . 2_556
C52 C51 C51 61.9(8) 2_556 2_556
C50 C51 C51 167.9(15) . 2_556
C54 C51 C51 104.7(11) . 2_556
C52 C51 C51 52.0(6) . 2_556
C54 C52 C51 128.7(8) . 2_556
C54 C52 C53 178.7(7) . 2_556
C51 C52 C53 50.5(6) 2_556 2_556
C54 C52 C51 62.6(7) . .
C51 C52 C51 66.1(8) 2_556 .
C53 C52 C51 116.6(9) 2_556 .
C51 C53 C52 64.1(9) . 2_556
C51 C53 C50 65.8(9) . .
C52 C53 C50 129.9(8) 2_556 .
C52 C54 C51 64.7(7) . .
C52 C54 C50 120.0(9) . .
C51 C54 C50 55.3(6) . .

loop_
_geom_bond_atom_site_label_1
_geom_bond_atom_site_label_2
_geom_bond_distance
_geom_bond_site_symmetry_2
Ru1 C1 1.847(3) .
Ru1 C2 1.897(3) .
Ru1 N2 2.181(2) .
Ru1 C12 2.182(3) .
Ru1 P1 2.3913(11) .
Ru1 P2 2.4370(9) .
P1 C3 1.852(3) .
P1 C10 1.860(3) .
P1 C13 1.866(3) .
O1 C1 1.153(3) .
N1 C6 1.345(3) .
N1 C7 1.447(4) .
N1 C5 1.460(4) .
P2 C12 1.775(3) .
P2 C31 1.868(3) .
O2 C2 1.154(3) .
N2 C6 1.293(3) .
N2 C9 1.476(4) .
C3 C6 1.496(4) .
C3 C4 1.536(4) .
C4 C5 1.534(4) .
C7 C8 1.514(4) .
C8 C9 1.515(4) .
C10 C11 1.542(4) .
C11 C12 1.512(4) .
C13 C14 1.428(4) .
C13 C18 1.432(4) .
C14 C15 1.392(4) .
C14 C19 1.562(4) .
C15 C16 1.389(4) .
C16 C17 1.393(4) .
C16 C23 1.529(4) .
C17 C18 1.390(4) .
C18 C27 1.559(4) .
C19 C20 1.533(4) .
C19 C21 1.533(4) .
C19 C22 1.545(4) .
C23 C25 1.525(5) .
C23 C26 1.526(4) .
C23 C24 1.542(5) .
C27 C30 1.527(4) .
C27 C29 1.542(4) .
C27 C28 1.547(4) .
C31 C32 1.415(4) .
C31 C36 1.428(4) .
C32 C33 1.400(4) .
C32 C37 1.546(4) .
C33 C34 1.388(4) .
C34 C35 1.391(4) .
C34 C41 1.525(4) .
C35 C36 1.396(4) .
C36 C45 1.558(4) .
C37 C39 1.529(4) .
C37 C38 1.533(4) .
C37 C40 1.540(4) .
C41 C44 1.506(5) .
C41 C43 1.512(6) .
C41 C42 1.517(5) .
C45 C47 1.526(4) .
C45 C48 1.537(4) .
C45 C46 1.547(4) .
C50 C53 1.385(13) .
C50 C51 1.398(12) .
C50 C54 1.520(11) .
C51 C53 1.165(12) .
C51 C52 1.358(12) 2_556
C51 C54 1.493(16) .
C51 C52 1.521(11) .
C51 C51 1.58(2) 2_556
C52 C54 1.338(11) .
C52 C51 1.358(12) 2_556
C52 C53 1.373(13) 2_556
C53 C52 1.373(13) 2_556

loop_
_geom_torsion_atom_site_label_1
_geom_torsion_atom_site_label_2
_geom_torsion_atom_site_label_3
_geom_torsion_atom_site_label_4
_geom_torsion
_geom_torsion_site_symmetry_1
_geom_torsion_site_symmetry_4
C1 Ru1 P1 C3 -148.22(13) . .
C2 Ru1 P1 C3 -50.36(14) . .
N2 Ru1 P1 C3 28.22(11) . .
C12 Ru1 P1 C3 120.58(13) . .
P2 Ru1 P1 C3 106.50(10) . .
C1 Ru1 P1 C10 109.69(13) . .
C2 Ru1 P1 C10 -152.45(14) . .
N2 Ru1 P1 C10 -73.87(11) . .
C12 Ru1 P1 C10 18.49(13) . .
P2 Ru1 P1 C10 4.41(10) . .
C1 Ru1 P1 C13 -25.92(19) . .
C2 Ru1 P1 C13 71.94(19) . .
N2 Ru1 P1 C13 150.52(17) . .
C12 Ru1 P1 C13 -117.12(18) . .
P2 Ru1 P1 C13 -131.21(16) . .
C2 Ru1 C1 O1 -38(5) . .
N2 Ru1 C1 O1 -11(6) . .
C12 Ru1 C1 O1 158(5) . .
P1 Ru1 C1 O1 78(5) . .
P2 Ru1 C1 O1 -157(5) . .
C1 Ru1 P2 C12 -87.76(15) . .
C2 Ru1 P2 C12 175.65(15) . .
N2 Ru1 P2 C12 94.20(13) . .
P1 Ru1 P2 C12 19.86(12) . .
C1 Ru1 P2 C31 5.44(13) . .
C2 Ru1 P2 C31 -91.15(14) . .
N2 Ru1 P2 C31 -172.60(11) . .
C12 Ru1 P2 C31 93.19(15) . .
P1 Ru1 P2 C31 113.05(10) . .
C1 Ru1 N2 C6 70.6(18) . .
C2 Ru1 N2 C6 96.9(2) . .
C12 Ru1 N2 C6 -98.6(2) . .
P1 Ru1 N2 C6 -19.42(19) . .
P2 Ru1 N2 C6 -143.3(2) . .
C1 Ru1 N2 C9 -101.5(17) . .
C2 Ru1 N2 C9 -75.2(2) . .
C12 Ru1 N2 C9 89.3(2) . .
P1 Ru1 N2 C9 168.5(2) . .
P2 Ru1 N2 C9 44.6(2) . .
C1 Ru1 C2 O2 -168(7) . .
N2 Ru1 C2 O2 14(7) . .
C12 Ru1 C2 O2 -58(8) . .
P1 Ru1 C2 O2 89(7) . .
P2 Ru1 C2 O2 -69(8) . .
C10 P1 C3 C6 67.6(2) . .
C13 P1 C3 C6 172.11(18) . .
Ru1 P1 C3 C6 -37.43(19) . .
C10 P1 C3 C4 -53.2(3) . .
C13 P1 C3 C4 51.3(3) . .
Ru1 P1 C3 C4 -158.2(2) . .
C6 C3 C4 C5 28.8(3) . .
P1 C3 C4 C5 151.0(2) . .
C6 N1 C5 C4 23.2(3) . .
C7 N1 C5 C4 -177.1(3) . .
C3 C4 C5 N1 -31.2(3) . .
C9 N2 C6 N1 -9.1(4) . .
Ru1 N2 C6 N1 178.1(2) . .
C9 N2 C6 C3 170.3(3) . .
Ru1 N2 C6 C3 -2.5(3) . .
C7 N1 C6 N2 14.3(4) . .
C5 N1 C6 N2 175.0(3) . .
C7 N1 C6 C3 -165.1(3) . .
C5 N1 C6 C3 -4.5(3) . .
C4 C3 C6 N2 164.4(3) . .
P1 C3 C6 N2 30.2(3) . .
C4 C3 C6 N1 -16.2(3) . .
P1 C3 C6 N1 -150.3(2) . .
C6 N1 C7 C8 -35.5(4) . .
C5 N1 C7 C8 166.4(3) . .
N1 C7 C8 C9 52.6(4) . .
C6 N2 C9 C8 27.7(4) . .
Ru1 N2 C9 C8 -160.0(2) . .
C7 C8 C9 N2 -50.8(4) . .
C3 P1 C10 C11 -97.2(2) . .
C13 P1 C10 C11 159.4(2) . .
Ru1 P1 C10 C11 3.6(2) . .
P1 C10 C11 C12 -36.2(3) . .
C10 C11 C12 P2 142.8(2) . .
C10 C11 C12 Ru1 56.4(3) . .
C31 P2 C12 C11 150.6(2) . .
Ru1 P2 C12 C11 -106.2(3) . .
C31 P2 C12 Ru1 -103.22(11) . .
C1 Ru1 C12 C11 -142.2(2) . .
C2 Ru1 C12 C11 108.0(4) . .
N2 Ru1 C12 C11 37.2(2) . .
P1 Ru1 C12 C11 -41.46(19) . .
P2 Ru1 C12 C11 121.5(2) . .
C1 Ru1 C12 P2 96.30(12) . .
C2 Ru1 C12 P2 -13.6(5) . .
N2 Ru1 C12 P2 -84.35(11) . .
P1 Ru1 C12 P2 -163.00(10) . .
C3 P1 C13 C14 31.7(3) . .
C10 P1 C13 C14 134.3(2) . .
Ru1 P1 C13 C14 -89.9(3) . .
C3 P1 C13 C18 -128.7(2) . .
C10 P1 C13 C18 -26.2(3) . .
Ru1 P1 C13 C18 109.7(2) . .
C18 C13 C14 C15 23.1(4) . .
P1 C13 C14 C15 -138.0(3) . .
C18 C13 C14 C19 -146.0(3) . .
P1 C13 C14 C19 52.9(4) . .
C13 C14 C15 C16 -5.4(5) . .
C19 C14 C15 C16 164.6(3) . .
C14 C15 C16 C17 -12.1(5) . .
C14 C15 C16 C23 172.7(3) . .
C15 C16 C17 C18 11.9(5) . .
C23 C16 C17 C18 -172.9(3) . .
C16 C17 C18 C13 5.7(5) . .
C16 C17 C18 C27 -163.1(3) . .
C14 C13 C18 C17 -23.3(4) . .
P1 C13 C18 C17 137.8(2) . .
C14 C13 C18 C27 144.3(3) . .
P1 C13 C18 C27 -54.5(4) . .
C15 C14 C19 C20 -169.2(3) . .
C13 C14 C19 C20 0.0(4) . .
C15 C14 C19 C21 63.9(4) . .
C13 C14 C19 C21 -126.9(3) . .
C15 C14 C19 C22 -54.1(4) . .
C13 C14 C19 C22 115.1(3) . .
C15 C16 C23 C25 53.4(4) . .
C17 C16 C23 C25 -121.4(3) . .
C15 C16 C23 C26 175.0(3) . .
C17 C16 C23 C26 0.2(5) . .
C15 C16 C23 C24 -65.5(4) . .
C17 C16 C23 C24 119.7(3) . .
C17 C18 C27 C30 170.9(3) . .
C13 C18 C27 C30 3.0(4) . .
C17 C18 C27 C29 -60.6(4) . .
C13 C18 C27 C29 131.4(3) . .
C17 C18 C27 C28 56.1(3) . .
C13 C18 C27 C28 -111.9(3) . .
C12 P2 C31 C32 127.5(2) . .
Ru1 P2 C31 C32 65.7(2) . .
C12 P2 C31 C36 -41.2(3) . .
Ru1 P2 C31 C36 -103.0(2) . .
C36 C31 C32 C33 18.0(4) . .
P2 C31 C32 C33 -151.0(2) . .
C36 C31 C32 C37 -160.1(3) . .
P2 C31 C32 C37 31.0(4) . .
C31 C32 C33 C34 -3.2(4) . .
C37 C32 C33 C34 175.1(3) . .
C32 C33 C34 C35 -9.5(4) . .
C32 C33 C34 C41 173.4(3) . .
C33 C34 C35 C36 7.5(4) . .
C41 C34 C35 C36 -175.5(3) . .
C34 C35 C36 C31 7.1(4) . .
C34 C35 C36 C45 -166.9(3) . .
C32 C31 C36 C35 -19.9(4) . .
P2 C31 C36 C35 149.1(2) . .
C32 C31 C36 C45 153.3(3) . .
P2 C31 C36 C45 -37.6(4) . .
C33 C32 C37 C39 63.8(3) . .
C31 C32 C37 C39 -118.1(3) . .
C33 C32 C37 C38 -171.9(3) . .
C31 C32 C37 C38 6.3(4) . .
C33 C32 C37 C40 -54.5(3) . .
C31 C32 C37 C40 123.6(3) . .
C33 C34 C41 C44 -159.6(4) . .
C35 C34 C41 C44 23.4(5) . .
C33 C34 C41 C43 77.0(5) . .
C35 C34 C41 C43 -99.9(4) . .
C33 C34 C41 C42 -42.6(4) . .
C35 C34 C41 C42 140.5(4) . .
C35 C36 C45 C47 -67.0(3) . .
C31 C36 C45 C47 119.5(3) . .
C35 C36 C45 C48 166.8(3) . .
C31 C36 C45 C48 -6.7(4) . .
C35 C36 C45 C46 50.7(4) . .
C31 C36 C45 C46 -122.8(3) . .
C54 C50 C51 C53 -179.2(8) . .
C53 C50 C51 C52 0.1(8) . 2_556
C54 C50 C51 C52 -179.1(11) . 2_556
C53 C50 C51 C54 179.2(8) . .
C53 C50 C51 C52 178.1(9) . .
C54 C50 C51 C52 -1.1(6) . .
C53 C50 C51 C51 172(5) . 2_556
C54 C50 C51 C51 -7(4) . 2_556
C53 C51 C52 C54 113(48) . .
C52 C51 C52 C54 179.6(9) 2_556 .
C50 C51 C52 C54 1.2(7) . .
C51 C51 C52 C54 179.6(9) 2_556 .
C53 C51 C52 C51 -67(48) . 2_556
C52 C51 C52 C51 0.002(3) 2_556 2_556
C50 C51 C52 C51 -178.3(11) . 2_556
C54 C51 C52 C51 -179.6(9) . 2_556
C53 C51 C52 C53 -68(48) . 2_556
C52 C51 C52 C53 -1.6(8) 2_556 2_556
C50 C51 C52 C53 -179.9(6) . 2_556
C54 C51 C52 C53 178.8(8) . 2_556
C51 C51 C52 C53 -1.6(8) 2_556 2_556
C50 C51 C53 C52 179.9(6) . 2_556
C54 C51 C53 C52 179.0(11) . 2_556
C52 C51 C53 C52 67(48) . 2_556
C51 C51 C53 C52 2.1(10) 2_556 2_556
C52 C51 C53 C50 -179.9(6) 2_556 .
C54 C51 C53 C50 -0.9(9) . .
C52 C51 C53 C50 -113(48) . .
C51 C51 C53 C50 -177.8(13) 2_556 .
C54 C50 C53 C51 0.7(8) . .
C51 C50 C53 C52 -0.1(8) . 2_556
C54 C50 C53 C52 0.6(11) . 2_556
C51 C52 C54 C51 0.5(10) 2_556 .
C53 C52 C54 C51 -52(31) 2_556 .
C51 C52 C54 C50 -0.7(12) 2_556 .
C53 C52 C54 C50 -54(32) 2_556 .
C51 C52 C54 C50 -1.2(6) . .
C53 C51 C54 C52 -177.8(11) . .
C52 C51 C54 C52 -2(3) 2_556 .
C50 C51 C54 C52 -178.7(7) . .
C51 C51 C54 C52 -0.4(7) 2_556 .
C53 C51 C54 C50 0.9(9) . .
C52 C51 C54 C50 177(4) 2_556 .
C52 C51 C54 C50 178.7(7) . .
C51 C51 C54 C50 178.4(10) 2_556 .
C53 C50 C54 C52 0.7(10) . .
C51 C50 C54 C52 1.3(7) . .
C53 C50 C54 C51 -0.6(7) . .
